data_1559919
loop_
_publ_author_name
'Aouina, Aroua'
'Oloyede, Hammed Olawale'
'Akong, Raymond Akong'
'Abdelhak, Jawher'
'G\"orls, Helmar'
'Plass, Winfried'
'Eseola, Abiodun Omokehinde'

_publ_section_title
;
 Exploring Broad Molecular Derivatization as Tool in Selective Fluorescent
 Detection of Mercury(II) by a Series of Large Stokes Shift
 1,4-Bis(5-phenyl-1H-imidazol-4-yl)benzenes
;
_journal_issue 52
_journal_name_full 'Industrial &amp; Engineering Chemistry Research'
_journal_page_first 22398
_journal_page_last 22412
_journal_paper_doi 10.1021/acs.iecr.0c05087
_journal_volume 59
_journal_year 2020
_chemical_formula_moiety 'C64 H42 N4, C H4 O'
_chemical_formula_sum 'C65 H46 N4 O'
_chemical_formula_weight 899.06
_space_group_crystal_system monoclinic
_space_group_IT_number 14
_space_group_name_Hall '-P 2ybc'
_space_group_name_H-M_alt 'P 1 21/c 1'
_atom_sites_solution_hydrogens mixed
_audit_creation_method SHELXL-2018/3
_cell_angle_alpha 90
_cell_angle_beta 100.108(1)
_cell_angle_gamma 90
_cell_formula_units_Z 4
_cell_length_a 19.0748(3)
_cell_length_b 24.0435(5)
_cell_length_c 10.5241(2)
_cell_measurement_reflns_used 32122
_cell_measurement_temperature 133(2)
_cell_measurement_theta_max 27.484
_cell_measurement_theta_min 2.238
_cell_volume 4751.70(15)
_computing_cell_refinement DENZO
_computing_data_collection COLLECT
_computing_data_reduction DENZO
_computing_molecular_graphics SHELXTL/PC
_computing_publication_material 'SHELXL-2018/3 (Sheldrick, 2018)'
_computing_structure_refinement 'SHELXL-2018/3 (Sheldrick, 2018)'
_computing_structure_solution 'SHELXS-97 (Sheldrick, 2008)'
_diffrn_ambient_temperature 133(2)
_diffrn_measured_fraction_theta_full 0.996
_diffrn_measured_fraction_theta_max 0.994
_diffrn_measurement_device_type KappaCCD
_diffrn_measurement_method 'phi + omega - scans'
_diffrn_radiation_type MoK\a
_diffrn_radiation_wavelength 0.71073
_diffrn_reflns_av_R_equivalents 0.0491
_diffrn_reflns_av_unetI/netI 0.0421
_diffrn_reflns_Laue_measured_fraction_full 0.996
_diffrn_reflns_Laue_measured_fraction_max 0.994
_diffrn_reflns_limit_h_max 24
_diffrn_reflns_limit_h_min -16
_diffrn_reflns_limit_k_max 31
_diffrn_reflns_limit_k_min -31
_diffrn_reflns_limit_l_max 13
_diffrn_reflns_limit_l_min -13
_diffrn_reflns_number 32122
_diffrn_reflns_point_group_measured_fraction_full 0.996
_diffrn_reflns_point_group_measured_fraction_max 0.994
_diffrn_reflns_theta_full 25.242
_diffrn_reflns_theta_max 27.484
_diffrn_reflns_theta_min 2.238
_exptl_absorpt_coefficient_mu 0.075
_exptl_absorpt_correction_T_max 0.7456
_exptl_absorpt_correction_T_min 0.7153
_exptl_absorpt_correction_type multi-scan
_exptl_absorpt_process_details
; 
 SADABS 2016/2: Krause, L., Herbst-Irmer, R., Sheldrick G.M. & Stalke D., 
 J. Appl. Cryst. 48 (2015) 3-10 
;
_exptl_crystal_colour colourless
_exptl_crystal_density_diffrn 1.257
_exptl_crystal_density_method 'not measured'
_exptl_crystal_description prism
_exptl_crystal_F_000 1888
_exptl_crystal_size_max 0.108
_exptl_crystal_size_mid 0.102
_exptl_crystal_size_min 0.088
_refine_diff_density_max 0.605
_refine_diff_density_min -0.340
_refine_diff_density_rms 0.056
_refine_ls_extinction_method none
_refine_ls_goodness_of_fit_ref 1.072
_refine_ls_hydrogen_treatment mixed
_refine_ls_matrix_type full
_refine_ls_number_parameters 636
_refine_ls_number_reflns 10824
_refine_ls_number_restraints 0
_refine_ls_restrained_S_all 1.072
_refine_ls_R_factor_all 0.0993
_refine_ls_R_factor_gt 0.0732
_refine_ls_shift/su_max 0.001
_refine_ls_shift/su_mean 0.000
_refine_ls_structure_factor_coef Fsqd
_refine_ls_weighting_details 'w=1/[\s^2^(Fo^2^)+(0.0595P)^2^+6.1095P] where P=(Fo^2^+2Fc^2^)/3'
_refine_ls_weighting_scheme calc
_refine_ls_wR_factor_gt 0.1659
_refine_ls_wR_factor_ref 0.1822
_reflns_Friedel_coverage 0.000
_reflns_number_gt 8193
_reflns_number_total 10824
_reflns_threshold_expression 'I > 2\s(I)'
_cod_data_source_file ie0c05087_si_002.cif
_cod_data_source_block FO6772_L10.MeOH
_cod_original_sg_symbol_H-M 'P 21/c'
_cod_database_code 1559919
_shelx_shelxl_version_number 2018/3
_shelx_space_group_comment
; 
The symmetry employed for this shelxl refinement is uniquely defined 
by the following loop, which should always be used as a source of 
symmetry information in preference to the above space-group names. 
They are only intended as comments. 
;
_shelx_estimated_absorpt_t_min 0.992
_shelx_estimated_absorpt_t_max 0.993

loop_
_space_group_symop_operation_xyz
'x, y, z'
'-x, y+1/2, -z+1/2'
'-x, -y, -z'
'x, -y-1/2, z-1/2'

loop_
_atom_site_label
_atom_site_type_symbol
_atom_site_fract_x
_atom_site_fract_y
_atom_site_fract_z
_atom_site_U_iso_or_equiv
_atom_site_adp_type
_atom_site_occupancy
_atom_site_site_symmetry_order
_atom_site_calc_flag
_atom_site_refinement_flags_posn
_atom_site_refinement_flags_adp
_atom_site_refinement_flags_occupancy
_atom_site_disorder_assembly
_atom_site_disorder_group
N1 N 0.77660(10) 0.24186(8) 0.60116(19) 0.0245(4) Uani 1 1 d . . . . .
N2 N 0.72270(10) 0.32354(8) 0.6101(2) 0.0249(4) Uani 1 1 d . . . . .
N3 N 0.33733(10) 0.37278(8) 0.5970(2) 0.0273(4) Uani 1 1 d . . . . .
N4 N 0.25726(9) 0.30490(8) 0.5902(2) 0.0235(4) Uani 1 1 d . . . . .
C1 C 0.78602(11) 0.29613(10) 0.6119(2) 0.0236(5) Uani 1 1 d . . . . .
C2 C 0.66966(11) 0.28330(10) 0.5977(2) 0.0230(5) Uani 1 1 d . . . . .
C3 C 0.70382(11) 0.23332(10) 0.5911(2) 0.0236(5) Uani 1 1 d . . . . .
C4 C 0.67398(12) 0.17651(10) 0.5767(2) 0.0257(5) Uani 1 1 d . . . . .
C5 C 0.60854(13) 0.16577(11) 0.4965(3) 0.0346(6) Uani 1 1 d . . . . .
H5A H 0.582712 0.195435 0.450403 0.042 Uiso 1 1 calc R U . . .
C6 C 0.58114(15) 0.11204(12) 0.4837(3) 0.0442(7) Uani 1 1 d . . . . .
H6A H 0.537246 0.105064 0.427824 0.053 Uiso 1 1 calc R U . . .
C7 C 0.61778(16) 0.06862(12) 0.5525(4) 0.0483(8) Uani 1 1 d . . . . .
H7A H 0.598393 0.032123 0.545504 0.058 Uiso 1 1 calc R U . . .
C8 C 0.68292(16) 0.07861(12) 0.6318(3) 0.0427(7) Uani 1 1 d . . . . .
H8A H 0.708115 0.048931 0.678910 0.051 Uiso 1 1 calc R U . . .
C9 C 0.71116(14) 0.13207(11) 0.6420(3) 0.0338(6) Uani 1 1 d . . . . .
H9A H 0.756372 0.138420 0.694237 0.041 Uiso 1 1 calc R U . . .
C10 C 0.59404(11) 0.29626(9) 0.5992(2) 0.0236(5) Uani 1 1 d . . . . .
C11 C 0.55865(12) 0.26641(10) 0.6826(2) 0.0253(5) Uani 1 1 d . . . . .
H11A H 0.583787 0.239250 0.738455 0.030 Uiso 1 1 calc R U . . .
C12 C 0.48737(12) 0.27599(10) 0.6849(2) 0.0267(5) Uani 1 1 d . . . . .
H12A H 0.464090 0.255193 0.742016 0.032 Uiso 1 1 calc R U . . .
C13 C 0.44932(12) 0.31567(10) 0.6046(2) 0.0259(5) Uani 1 1 d . . . . .
C14 C 0.48484(12) 0.34671(10) 0.5230(3) 0.0311(6) Uani 1 1 d . . . . .
H14A H 0.459896 0.374560 0.468989 0.037 Uiso 1 1 calc R U . . .
C15 C 0.55654(12) 0.33702(11) 0.5204(3) 0.0304(5) Uani 1 1 d . . . . .
H15A H 0.580157 0.358298 0.464617 0.036 Uiso 1 1 calc R U . . .
C16 C 0.71193(12) 0.38298(10) 0.6122(3) 0.0295(5) Uani 1 1 d . . . . .
C17 C 0.71798(14) 0.41354(11) 0.5019(3) 0.0359(6) Uani 1 1 d . . . . .
H17A H 0.732131 0.395769 0.429848 0.043 Uiso 1 1 calc R U . . .
C18 C 0.70315(15) 0.47024(12) 0.4983(3) 0.0437(7) Uani 1 1 d . . . . .
H18A H 0.706965 0.491291 0.423465 0.052 Uiso 1 1 calc R U . . .
C19 C 0.68286(16) 0.49593(12) 0.6036(4) 0.0486(8) Uani 1 1 d . . . . .
H19A H 0.672259 0.534564 0.600753 0.058 Uiso 1 1 calc R U . . .
C20 C 0.67795(17) 0.46518(13) 0.7140(3) 0.0498(8) Uani 1 1 d . . . . .
H20A H 0.665069 0.483179 0.786895 0.060 Uiso 1 1 calc R U . . .
C21 C 0.69187(14) 0.40788(12) 0.7182(3) 0.0382(6) Uani 1 1 d . . . . .
H21A H 0.687562 0.386664 0.792613 0.046 Uiso 1 1 calc R U . . .
C22 C 0.85562(11) 0.32553(9) 0.6309(2) 0.0233(5) Uani 1 1 d . . . . .
C23 C 0.88346(12) 0.34865(10) 0.7523(2) 0.0243(5) Uani 1 1 d . . . . .
C24 C 0.84841(13) 0.34368(11) 0.8621(2) 0.0296(5) Uani 1 1 d . . . . .
H24A H 0.805044 0.323498 0.854207 0.035 Uiso 1 1 calc R U . . .
C25 C 0.87639(13) 0.36741(11) 0.9772(2) 0.0327(6) Uani 1 1 d . . . . .
H25A H 0.852217 0.363604 1.048297 0.039 Uiso 1 1 calc R U . . .
C26 C 0.94109(13) 0.39777(12) 0.9926(3) 0.0335(6) Uani 1 1 d . . . . .
H26A H 0.959328 0.414791 1.073115 0.040 Uiso 1 1 calc R U . . .
C27 C 0.97711(13) 0.40255(11) 0.8923(2) 0.0292(5) Uani 1 1 d . . . . .
H27A H 1.020655 0.422627 0.903747 0.035 Uiso 1 1 calc R U . . .
C28 C 0.95012(11) 0.37767(10) 0.7699(2) 0.0241(5) Uani 1 1 d . . . . .
C29 C 0.98696(11) 0.38165(10) 0.6669(2) 0.0255(5) Uani 1 1 d . . . . .
H29A H 1.030975 0.401104 0.678653 0.031 Uiso 1 1 calc R U . . .
C30 C 0.96103(11) 0.35793(10) 0.5474(2) 0.0235(5) Uani 1 1 d . . . . .
C31 C 0.99986(12) 0.36096(10) 0.4432(2) 0.0277(5) Uani 1 1 d . . . . .
H31A H 1.044334 0.379775 0.455676 0.033 Uiso 1 1 calc R U . . .
C32 C 0.97469(13) 0.33764(11) 0.3273(2) 0.0296(5) Uani 1 1 d . . . . .
H32A H 1.001672 0.339875 0.259692 0.035 Uiso 1 1 calc R U . . .
C33 C 0.90792(13) 0.30980(11) 0.3064(2) 0.0297(5) Uani 1 1 d . . . . .
H33A H 0.890348 0.293724 0.224512 0.036 Uiso 1 1 calc R U . . .
C34 C 0.86880(12) 0.30596(10) 0.4031(2) 0.0266(5) Uani 1 1 d . . . . .
H34A H 0.824155 0.287388 0.387244 0.032 Uiso 1 1 calc R U . . .
C35 C 0.89372(11) 0.32931(9) 0.5277(2) 0.0219(4) Uani 1 1 d . . . . .
C36 C 0.26895(12) 0.36104(9) 0.5923(2) 0.0251(5) Uani 1 1 d . . . . .
C37 C 0.37156(12) 0.32186(9) 0.5990(2) 0.0244(5) Uani 1 1 d . . . . .
C38 C 0.32340(11) 0.27940(10) 0.5941(2) 0.0241(5) Uani 1 1 d . . . . .
C39 C 0.33648(11) 0.21914(10) 0.5934(3) 0.0267(5) Uani 1 1 d . . . . .
C40 C 0.32341(15) 0.18534(12) 0.6942(3) 0.0407(7) Uani 1 1 d . . . . .
H40A H 0.300864 0.200085 0.760497 0.049 Uiso 1 1 calc R U . . .
C41 C 0.34387(18) 0.12952(14) 0.6967(5) 0.0667(12) Uani 1 1 d . . . . .
H41A H 0.335940 0.106404 0.765979 0.080 Uiso 1 1 calc R U . . .
C42 C 0.37567(18) 0.10748(13) 0.5990(5) 0.0709(13) Uani 1 1 d . . . . .
H42A H 0.389423 0.069470 0.601640 0.085 Uiso 1 1 calc R U . . .
C43 C 0.38732(15) 0.14083(14) 0.4978(4) 0.0585(10) Uani 1 1 d . . . . .
H43A H 0.408360 0.125704 0.429978 0.070 Uiso 1 1 calc R U . . .
C44 C 0.36827(14) 0.19610(12) 0.4957(3) 0.0396(7) Uani 1 1 d . . . . .
H44A H 0.376921 0.218996 0.426536 0.048 Uiso 1 1 calc R U . . .
C45 C 0.18973(12) 0.27669(10) 0.5751(3) 0.0299(5) Uani 1 1 d . . . . .
C46 C 0.14262(14) 0.28897(11) 0.6571(3) 0.0345(6) Uani 1 1 d . . . . .
H46A H 0.154174 0.316278 0.722662 0.041 Uiso 1 1 calc R U . . .
C47 C 0.07806(14) 0.26075(12) 0.6421(3) 0.0391(6) Uani 1 1 d . . . . .
H47A H 0.045380 0.268974 0.697994 0.047 Uiso 1 1 calc R U . . .
C48 C 0.06107(14) 0.22174(11) 0.5490(3) 0.0392(7) Uani 1 1 d . . . . .
H48A H 0.016639 0.202962 0.539569 0.047 Uiso 1 1 calc R U . . .
C49 C 0.10813(15) 0.20934(12) 0.4682(3) 0.0397(6) Uani 1 1 d . . . . .
H49A H 0.096256 0.181633 0.403712 0.048 Uiso 1 1 calc R U . . .
C50 C 0.17244(14) 0.23670(12) 0.4799(3) 0.0361(6) Uani 1 1 d . . . . .
H50A H 0.204603 0.228232 0.423147 0.043 Uiso 1 1 calc R U . . .
C51 C 0.21221(11) 0.40433(9) 0.5780(2) 0.0253(5) Uani 1 1 d . . . . .
C52 C 0.17719(12) 0.41806(10) 0.4528(3) 0.0286(5) Uani 1 1 d . . . . .
C53 C 0.18714(14) 0.38784(11) 0.3409(3) 0.0351(6) Uani 1 1 d . . . . .
H53A H 0.218214 0.356662 0.350302 0.042 Uiso 1 1 calc R U . . .
C54 C 0.15326(16) 0.40254(13) 0.2210(3) 0.0435(7) Uani 1 1 d . . . . .
H54A H 0.160508 0.381282 0.148287 0.052 Uiso 1 1 calc R U . . .
C55 C 0.10753(17) 0.44894(13) 0.2034(3) 0.0469(7) Uani 1 1 d . . . . .
H55A H 0.085157 0.459374 0.118920 0.056 Uiso 1 1 calc R U . . .
C56 C 0.09534(15) 0.47870(13) 0.3064(3) 0.0438(7) Uani 1 1 d . . . . .
H56A H 0.063764 0.509537 0.293138 0.053 Uiso 1 1 calc R U . . .
C57 C 0.12880(13) 0.46482(10) 0.4343(3) 0.0321(6) Uani 1 1 d . . . . .
C58 C 0.11631(13) 0.49409(11) 0.5421(3) 0.0343(6) Uani 1 1 d . . . . .
H58A H 0.084770 0.524974 0.530320 0.041 Uiso 1 1 calc R U . . .
C59 C 0.14858(13) 0.47956(10) 0.6670(3) 0.0312(6) Uani 1 1 d . . . . .
C60 C 0.13426(15) 0.50901(12) 0.7774(3) 0.0401(7) Uani 1 1 d . . . . .
H60A H 0.102152 0.539544 0.765883 0.048 Uiso 1 1 calc R U . . .
C61 C 0.16553(16) 0.49427(13) 0.8979(3) 0.0443(7) Uani 1 1 d . . . . .
H61A H 0.154940 0.514174 0.970202 0.053 Uiso 1 1 calc R U . . .
C62 C 0.21410(16) 0.44914(12) 0.9168(3) 0.0409(7) Uani 1 1 d . . . . .
H62A H 0.235642 0.439037 1.001996 0.049 Uiso 1 1 calc R U . . .
C63 C 0.23041(14) 0.42004(11) 0.8148(3) 0.0337(6) Uani 1 1 d . . . . .
H63A H 0.263635 0.390304 0.829545 0.040 Uiso 1 1 calc R U . . .
C64 C 0.19812(12) 0.43378(10) 0.6864(3) 0.0268(5) Uani 1 1 d . . . . .
O1M O 0.42016(13) 0.45243(10) 0.7654(2) 0.0564(6) Uani 1 1 d . . . . .
C1M C 0.47048(19) 0.48360(16) 0.7133(4) 0.0646(10) Uani 1 1 d . . . . .
H1M1 H 0.445882 0.510803 0.651845 0.097 Uiso 1 1 calc R U . . .
H2M1 H 0.498884 0.458682 0.668876 0.097 Uiso 1 1 calc R U . . .
H3M1 H 0.501838 0.503086 0.782973 0.097 Uiso 1 1 calc R U . . .
H1ON H 0.3827(16) 0.4250(13) 0.656(3) 0.047(9) Uiso 1 1 d . . . . .

loop_
_atom_site_aniso_label
_atom_site_aniso_U_11
_atom_site_aniso_U_22
_atom_site_aniso_U_33
_atom_site_aniso_U_23
_atom_site_aniso_U_13
_atom_site_aniso_U_12
N1 0.0173(9) 0.0280(10) 0.0289(11) 0.0025(8) 0.0056(7) 0.0003(7)
N2 0.0167(9) 0.0244(10) 0.0349(11) -0.0018(8) 0.0081(8) -0.0015(7)
N3 0.0177(9) 0.0215(10) 0.0440(13) -0.0025(9) 0.0087(8) -0.0013(7)
N4 0.0164(9) 0.0195(9) 0.0359(11) -0.0011(8) 0.0080(8) -0.0002(7)
C1 0.0159(10) 0.0292(12) 0.0265(12) 0.0004(9) 0.0062(8) -0.0003(9)
C2 0.0161(10) 0.0253(11) 0.0281(12) 0.0016(9) 0.0052(8) -0.0020(8)
C3 0.0182(10) 0.0273(12) 0.0252(12) 0.0033(9) 0.0039(9) -0.0007(9)
C4 0.0200(11) 0.0243(12) 0.0344(13) 0.0017(10) 0.0096(9) 0.0007(9)
C5 0.0263(12) 0.0311(13) 0.0452(16) -0.0044(12) 0.0028(11) -0.0009(10)
C6 0.0319(14) 0.0368(16) 0.064(2) -0.0149(14) 0.0092(13) -0.0052(12)
C7 0.0440(16) 0.0266(14) 0.080(2) -0.0070(14) 0.0270(16) -0.0088(12)
C8 0.0435(16) 0.0271(14) 0.062(2) 0.0088(13) 0.0205(14) 0.0035(12)
C9 0.0289(12) 0.0329(14) 0.0416(15) 0.0060(11) 0.0116(11) 0.0019(10)
C10 0.0166(10) 0.0237(11) 0.0309(12) -0.0033(9) 0.0051(9) -0.0016(8)
C11 0.0214(11) 0.0255(12) 0.0289(12) 0.0006(10) 0.0045(9) -0.0002(9)
C12 0.0211(11) 0.0278(12) 0.0326(13) -0.0002(10) 0.0090(9) -0.0033(9)
C13 0.0182(10) 0.0228(11) 0.0381(14) -0.0050(10) 0.0091(9) -0.0037(8)
C14 0.0190(11) 0.0242(12) 0.0502(16) 0.0078(11) 0.0062(10) -0.0002(9)
C15 0.0183(11) 0.0311(13) 0.0430(15) 0.0056(11) 0.0087(10) -0.0026(9)
C16 0.0173(10) 0.0245(12) 0.0483(16) -0.0061(11) 0.0095(10) -0.0038(9)
C17 0.0323(13) 0.0299(13) 0.0481(17) -0.0023(12) 0.0145(12) -0.0030(11)
C18 0.0412(16) 0.0304(14) 0.063(2) 0.0065(14) 0.0193(14) -0.0036(12)
C19 0.0448(17) 0.0279(14) 0.077(2) -0.0054(15) 0.0210(16) -0.0027(12)
C20 0.0512(18) 0.0395(17) 0.063(2) -0.0151(15) 0.0217(16) 0.0016(14)
C21 0.0337(14) 0.0392(15) 0.0432(16) -0.0063(12) 0.0111(12) 0.0013(11)
C22 0.0160(10) 0.0239(11) 0.0301(12) 0.0013(9) 0.0049(9) 0.0004(8)
C23 0.0204(10) 0.0263(12) 0.0267(12) 0.0012(9) 0.0059(9) 0.0034(9)
C24 0.0243(11) 0.0329(13) 0.0332(14) 0.0003(10) 0.0101(10) 0.0003(10)
C25 0.0320(13) 0.0411(15) 0.0274(13) 0.0046(11) 0.0120(10) 0.0087(11)
C26 0.0305(13) 0.0406(15) 0.0270(13) -0.0055(11) -0.0015(10) 0.0077(11)
C27 0.0233(11) 0.0322(13) 0.0308(13) -0.0053(10) 0.0008(9) 0.0023(10)
C28 0.0179(10) 0.0261(12) 0.0280(12) -0.0023(9) 0.0032(9) 0.0022(9)
C29 0.0146(10) 0.0288(12) 0.0332(13) -0.0041(10) 0.0047(9) -0.0024(8)
C30 0.0179(10) 0.0241(11) 0.0291(12) -0.0007(9) 0.0058(9) -0.0001(8)
C31 0.0187(10) 0.0318(13) 0.0340(13) 0.0020(10) 0.0082(9) -0.0021(9)
C32 0.0281(12) 0.0340(13) 0.0287(13) 0.0033(10) 0.0110(10) 0.0005(10)
C33 0.0299(12) 0.0353(14) 0.0236(12) -0.0049(10) 0.0041(9) -0.0025(10)
C34 0.0208(11) 0.0309(12) 0.0273(12) -0.0017(10) 0.0021(9) -0.0042(9)
C35 0.0157(10) 0.0234(11) 0.0269(12) 0.0001(9) 0.0041(8) 0.0012(8)
C36 0.0198(10) 0.0206(11) 0.0360(13) -0.0021(9) 0.0077(9) -0.0020(9)
C37 0.0187(10) 0.0207(11) 0.0351(13) -0.0022(9) 0.0082(9) -0.0013(8)
C38 0.0171(10) 0.0238(11) 0.0323(13) -0.0013(9) 0.0065(9) 0.0002(8)
C39 0.0150(10) 0.0213(11) 0.0423(15) -0.0020(10) 0.0014(9) -0.0016(8)
C40 0.0327(14) 0.0314(14) 0.0578(19) 0.0097(13) 0.0070(13) -0.0043(11)
C41 0.0464(19) 0.0349(17) 0.116(3) 0.031(2) 0.007(2) -0.0036(14)
C42 0.0388(18) 0.0231(15) 0.148(4) -0.001(2) 0.010(2) 0.0054(13)
C43 0.0279(14) 0.0394(18) 0.106(3) -0.0318(19) 0.0065(16) 0.0038(13)
C44 0.0263(13) 0.0356(15) 0.0575(19) -0.0143(13) 0.0087(12) -0.0005(11)
C45 0.0203(11) 0.0275(13) 0.0424(15) 0.0062(11) 0.0071(10) 0.0000(9)
C46 0.0299(13) 0.0290(13) 0.0459(16) -0.0021(11) 0.0105(11) -0.0020(10)
C47 0.0287(13) 0.0398(15) 0.0514(17) 0.0059(13) 0.0142(12) -0.0037(11)
C48 0.0282(13) 0.0336(14) 0.0558(18) 0.0112(13) 0.0072(12) -0.0037(11)
C49 0.0352(14) 0.0383(15) 0.0447(17) 0.0023(13) 0.0047(12) -0.0094(12)
C50 0.0305(13) 0.0374(15) 0.0396(15) -0.0020(12) 0.0041(11) -0.0042(11)
C51 0.0174(10) 0.0191(11) 0.0403(14) -0.0016(10) 0.0075(9) -0.0022(8)
C52 0.0175(10) 0.0229(11) 0.0456(15) -0.0021(10) 0.0061(10) -0.0061(9)
C53 0.0326(13) 0.0279(13) 0.0453(16) -0.0025(11) 0.0079(11) -0.0066(10)
C54 0.0485(17) 0.0394(16) 0.0403(16) -0.0066(13) 0.0015(13) -0.0123(13)
C55 0.0494(17) 0.0462(18) 0.0395(17) 0.0035(14) -0.0075(13) -0.0103(14)
C56 0.0342(14) 0.0374(16) 0.0548(19) 0.0070(14) -0.0064(13) 0.0003(12)
C57 0.0235(12) 0.0254(12) 0.0450(16) 0.0027(11) -0.0010(10) -0.0035(9)
C58 0.0223(11) 0.0271(13) 0.0537(17) 0.0017(12) 0.0069(11) 0.0048(10)
C59 0.0229(11) 0.0233(12) 0.0497(16) -0.0031(11) 0.0131(11) 0.0001(9)
C60 0.0361(14) 0.0318(14) 0.0568(19) -0.0036(13) 0.0206(13) 0.0037(11)
C61 0.0494(17) 0.0404(16) 0.0495(18) -0.0094(14) 0.0260(14) 0.0024(13)
C62 0.0456(16) 0.0411(16) 0.0381(16) 0.0034(12) 0.0132(13) 0.0005(13)
C63 0.0300(13) 0.0291(13) 0.0438(15) 0.0027(11) 0.0114(11) 0.0008(10)
C64 0.0196(11) 0.0223(11) 0.0400(14) 0.0011(10) 0.0098(10) -0.0026(9)
O1M 0.0576(14) 0.0536(14) 0.0575(15) 0.0002(11) 0.0090(11) -0.0181(11)
C1M 0.050(2) 0.057(2) 0.085(3) -0.004(2) 0.0075(19) -0.0195(17)

loop_
_atom_type_symbol
_atom_type_description
_atom_type_scat_dispersion_real
_atom_type_scat_dispersion_imag
_atom_type_scat_source
C C 0.0033 0.0016 'International Tables Vol C Tables 4.2.6.8 and 6.1.1.4'
H H 0.0000 0.0000 'International Tables Vol C Tables 4.2.6.8 and 6.1.1.4'
N N 0.0061 0.0033 'International Tables Vol C Tables 4.2.6.8 and 6.1.1.4'
O O 0.0106 0.0060 'International Tables Vol C Tables 4.2.6.8 and 6.1.1.4'

loop_
_geom_angle_atom_site_label_1
_geom_angle_atom_site_label_2
_geom_angle_atom_site_label_3
_geom_angle
_geom_angle_site_symmetry_1
_geom_angle_site_symmetry_3
_geom_angle_publ_flag
C1 N1 C3 105.79(19) . . ?
C1 N2 C2 106.95(19) . . ?
C1 N2 C16 126.99(19) . . ?
C2 N2 C16 125.95(18) . . ?
C36 N3 C37 105.66(19) . . ?
C36 N4 C38 106.79(18) . . ?
C36 N4 C45 127.37(19) . . ?
C38 N4 C45 125.62(19) . . ?
N1 C1 N2 111.53(19) . . ?
N1 C1 C22 125.9(2) . . ?
N2 C1 C22 122.4(2) . . ?
C3 C2 N2 105.65(18) . . ?
C3 C2 C10 131.0(2) . . ?
N2 C2 C10 123.2(2) . . ?
C2 C3 N1 110.1(2) . . ?
C2 C3 C4 129.5(2) . . ?
N1 C3 C4 120.4(2) . . ?
C9 C4 C5 118.5(2) . . ?
C9 C4 C3 120.3(2) . . ?
C5 C4 C3 121.2(2) . . ?
C6 C5 C4 120.6(3) . . ?
C6 C5 H5A 119.7 . . ?
C4 C5 H5A 119.7 . . ?
C7 C6 C5 120.2(3) . . ?
C7 C6 H6A 119.9 . . ?
C5 C6 H6A 119.9 . . ?
C6 C7 C8 119.9(3) . . ?
C6 C7 H7A 120.1 . . ?
C8 C7 H7A 120.1 . . ?
C9 C8 C7 120.0(3) . . ?
C9 C8 H8A 120.0 . . ?
C7 C8 H8A 120.0 . . ?
C8 C9 C4 120.9(3) . . ?
C8 C9 H9A 119.6 . . ?
C4 C9 H9A 119.6 . . ?
C11 C10 C15 118.7(2) . . ?
C11 C10 C2 118.6(2) . . ?
C15 C10 C2 122.7(2) . . ?
C12 C11 C10 120.7(2) . . ?
C12 C11 H11A 119.7 . . ?
C10 C11 H11A 119.7 . . ?
C11 C12 C13 120.9(2) . . ?
C11 C12 H12A 119.6 . . ?
C13 C12 H12A 119.6 . . ?
C12 C13 C14 118.8(2) . . ?
C12 C13 C37 120.3(2) . . ?
C14 C13 C37 120.7(2) . . ?
C15 C14 C13 120.4(2) . . ?
C15 C14 H14A 119.8 . . ?
C13 C14 H14A 119.8 . . ?
C14 C15 C10 120.6(2) . . ?
C14 C15 H15A 119.7 . . ?
C10 C15 H15A 119.7 . . ?
C21 C16 C17 121.3(2) . . ?
C21 C16 N2 120.2(2) . . ?
C17 C16 N2 118.4(2) . . ?
C18 C17 C16 119.5(3) . . ?
C18 C17 H17A 120.3 . . ?
C16 C17 H17A 120.3 . . ?
C19 C18 C17 120.0(3) . . ?
C19 C18 H18A 120.0 . . ?
C17 C18 H18A 120.0 . . ?
C18 C19 C20 120.0(3) . . ?
C18 C19 H19A 120.0 . . ?
C20 C19 H19A 120.0 . . ?
C19 C20 C21 120.5(3) . . ?
C19 C20 H20A 119.8 . . ?
C21 C20 H20A 119.8 . . ?
C16 C21 C20 118.6(3) . . ?
C16 C21 H21A 120.7 . . ?
C20 C21 H21A 120.7 . . ?
C23 C22 C35 120.6(2) . . ?
C23 C22 C1 119.7(2) . . ?
C35 C22 C1 119.7(2) . . ?
C22 C23 C28 119.6(2) . . ?
C22 C23 C24 122.8(2) . . ?
C28 C23 C24 117.6(2) . . ?
C25 C24 C23 121.0(2) . . ?
C25 C24 H24A 119.5 . . ?
C23 C24 H24A 119.5 . . ?
C24 C25 C26 121.0(2) . . ?
C24 C25 H25A 119.5 . . ?
C26 C25 H25A 119.5 . . ?
C27 C26 C25 120.1(2) . . ?
C27 C26 H26A 119.9 . . ?
C25 C26 H26A 119.9 . . ?
C26 C27 C28 120.8(2) . . ?
C26 C27 H27A 119.6 . . ?
C28 C27 H27A 119.6 . . ?
C29 C28 C27 121.4(2) . . ?
C29 C28 C23 119.3(2) . . ?
C27 C28 C23 119.4(2) . . ?
C30 C29 C28 121.8(2) . . ?
C30 C29 H29A 119.1 . . ?
C28 C29 H29A 119.1 . . ?
C29 C30 C31 121.5(2) . . ?
C29 C30 C35 119.6(2) . . ?
C31 C30 C35 118.9(2) . . ?
C32 C31 C30 121.4(2) . . ?
C32 C31 H31A 119.3 . . ?
C30 C31 H31A 119.3 . . ?
C31 C32 C33 120.1(2) . . ?
C31 C32 H32A 119.9 . . ?
C33 C32 H32A 119.9 . . ?
C34 C33 C32 120.5(2) . . ?
C34 C33 H33A 119.7 . . ?
C32 C33 H33A 119.7 . . ?
C33 C34 C35 121.3(2) . . ?
C33 C34 H34A 119.3 . . ?
C35 C34 H34A 119.3 . . ?
C22 C35 C34 123.2(2) . . ?
C22 C35 C30 119.1(2) . . ?
C34 C35 C30 117.7(2) . . ?
N3 C36 N4 111.54(19) . . ?
N3 C36 C51 123.2(2) . . ?
N4 C36 C51 125.05(19) . . ?
C38 C37 N3 110.32(19) . . ?
C38 C37 C13 126.0(2) . . ?
N3 C37 C13 123.71(19) . . ?
C37 C38 N4 105.69(19) . . ?
C37 C38 C39 128.5(2) . . ?
N4 C38 C39 125.85(19) . . ?
C40 C39 C44 119.2(2) . . ?
C40 C39 C38 121.2(2) . . ?
C44 C39 C38 119.4(2) . . ?
C39 C40 C41 119.2(3) . . ?
C39 C40 H40A 120.4 . . ?
C41 C40 H40A 120.4 . . ?
C42 C41 C40 120.7(3) . . ?
C42 C41 H41A 119.7 . . ?
C40 C41 H41A 119.7 . . ?
C43 C42 C41 120.0(3) . . ?
C43 C42 H42A 120.0 . . ?
C41 C42 H42A 120.0 . . ?
C44 C43 C42 119.6(3) . . ?
C44 C43 H43A 120.2 . . ?
C42 C43 H43A 120.2 . . ?
C43 C44 C39 121.3(3) . . ?
C43 C44 H44A 119.4 . . ?
C39 C44 H44A 119.4 . . ?
C46 C45 C50 120.1(2) . . ?
C46 C45 N4 119.8(2) . . ?
C50 C45 N4 120.1(2) . . ?
C45 C46 C47 119.0(3) . . ?
C45 C46 H46A 120.5 . . ?
C47 C46 H46A 120.5 . . ?
C48 C47 C46 121.0(3) . . ?
C48 C47 H47A 119.5 . . ?
C46 C47 H47A 119.5 . . ?
C47 C48 C49 119.9(3) . . ?
C47 C48 H48A 120.0 . . ?
C49 C48 H48A 120.0 . . ?
C48 C49 C50 120.7(3) . . ?
C48 C49 H49A 119.7 . . ?
C50 C49 H49A 119.7 . . ?
C49 C50 C45 119.3(3) . . ?
C49 C50 H50A 120.3 . . ?
C45 C50 H50A 120.3 . . ?
C64 C51 C52 120.9(2) . . ?
C64 C51 C36 120.6(2) . . ?
C52 C51 C36 118.3(2) . . ?
C51 C52 C53 123.0(2) . . ?
C51 C52 C57 119.6(2) . . ?
C53 C52 C57 117.4(2) . . ?
C54 C53 C52 121.6(3) . . ?
C54 C53 H53A 119.2 . . ?
C52 C53 H53A 119.2 . . ?
C53 C54 C55 120.7(3) . . ?
C53 C54 H54A 119.7 . . ?
C55 C54 H54A 119.7 . . ?
C56 C55 C54 120.2(3) . . ?
C56 C55 H55A 119.9 . . ?
C54 C55 H55A 119.9 . . ?
C55 C56 C57 121.5(3) . . ?
C55 C56 H56A 119.3 . . ?
C57 C56 H56A 119.3 . . ?
C58 C57 C56 122.7(2) . . ?
C58 C57 C52 118.7(2) . . ?
C56 C57 C52 118.6(3) . . ?
C57 C58 C59 122.1(2) . . ?
C57 C58 H58A 118.9 . . ?
C59 C58 H58A 118.9 . . ?
C58 C59 C60 121.8(2) . . ?
C58 C59 C64 119.7(2) . . ?
C60 C59 C64 118.6(3) . . ?
C61 C60 C59 121.2(3) . . ?
C61 C60 H60A 119.4 . . ?
C59 C60 H60A 119.4 . . ?
C60 C61 C62 120.2(3) . . ?
C60 C61 H61A 119.9 . . ?
C62 C61 H61A 119.9 . . ?
C63 C62 C61 121.1(3) . . ?
C63 C62 H62A 119.5 . . ?
C61 C62 H62A 119.5 . . ?
C62 C63 C64 120.6(2) . . ?
C62 C63 H63A 119.7 . . ?
C64 C63 H63A 119.7 . . ?
C51 C64 C63 122.7(2) . . ?
C51 C64 C59 118.9(2) . . ?
C63 C64 C59 118.4(2) . . ?
C1M O1M H1ON 102.3(13) . . ?
O1M C1M H1M1 109.5 . . ?
O1M C1M H2M1 109.5 . . ?
H1M1 C1M H2M1 109.5 . . ?
O1M C1M H3M1 109.5 . . ?
H1M1 C1M H3M1 109.5 . . ?
H2M1 C1M H3M1 109.5 . . ?

loop_
_geom_bond_atom_site_label_1
_geom_bond_atom_site_label_2
_geom_bond_distance
_geom_bond_site_symmetry_2
_geom_bond_publ_flag
N1 C1 1.319(3) . ?
N1 C3 1.389(3) . ?
N2 C1 1.373(3) . ?
N2 C2 1.389(3) . ?
N2 C16 1.445(3) . ?
N3 C36 1.327(3) . ?
N3 C37 1.386(3) . ?
N4 C36 1.367(3) . ?
N4 C38 1.397(3) . ?
N4 C45 1.440(3) . ?
C1 C22 1.486(3) . ?
C2 C3 1.375(3) . ?
C2 C10 1.479(3) . ?
C3 C4 1.477(3) . ?
C4 C9 1.395(3) . ?
C4 C5 1.403(3) . ?
C5 C6 1.391(4) . ?
C5 H5A 0.9500 . ?
C6 C7 1.387(4) . ?
C6 H6A 0.9500 . ?
C7 C8 1.391(4) . ?
C7 H7A 0.9500 . ?
C8 C9 1.391(4) . ?
C8 H8A 0.9500 . ?
C9 H9A 0.9500 . ?
C10 C11 1.397(3) . ?
C10 C15 1.397(3) . ?
C11 C12 1.383(3) . ?
C11 H11A 0.9500 . ?
C12 C13 1.391(3) . ?
C12 H12A 0.9500 . ?
C13 C14 1.400(3) . ?
C13 C37 1.482(3) . ?
C14 C15 1.392(3) . ?
C14 H14A 0.9500 . ?
C15 H15A 0.9500 . ?
C16 C21 1.378(4) . ?
C16 C17 1.395(4) . ?
C17 C18 1.391(4) . ?
C17 H17A 0.9500 . ?
C18 C19 1.382(4) . ?
C18 H18A 0.9500 . ?
C19 C20 1.394(5) . ?
C19 H19A 0.9500 . ?
C20 C21 1.402(4) . ?
C20 H20A 0.9500 . ?
C21 H21A 0.9500 . ?
C22 C23 1.409(3) . ?
C22 C35 1.412(3) . ?
C23 C28 1.434(3) . ?
C23 C24 1.439(3) . ?
C24 C25 1.360(4) . ?
C24 H24A 0.9500 . ?
C25 C26 1.418(4) . ?
C25 H25A 0.9500 . ?
C26 C27 1.361(4) . ?
C26 H26A 0.9500 . ?
C27 C28 1.432(3) . ?
C27 H27A 0.9500 . ?
C28 C29 1.395(3) . ?
C29 C30 1.390(3) . ?
C29 H29A 0.9500 . ?
C30 C31 1.429(3) . ?
C30 C35 1.439(3) . ?
C31 C32 1.352(4) . ?
C31 H31A 0.9500 . ?
C32 C33 1.421(3) . ?
C32 H32A 0.9500 . ?
C33 C34 1.367(3) . ?
C33 H33A 0.9500 . ?
C34 C35 1.428(3) . ?
C34 H34A 0.9500 . ?
C36 C51 1.490(3) . ?
C37 C38 1.368(3) . ?
C38 C39 1.470(3) . ?
C39 C40 1.393(4) . ?
C39 C44 1.396(4) . ?
C40 C41 1.397(4) . ?
C40 H40A 0.9500 . ?
C41 C42 1.387(6) . ?
C41 H41A 0.9500 . ?
C42 C43 1.382(6) . ?
C42 H42A 0.9500 . ?
C43 C44 1.377(4) . ?
C43 H43A 0.9500 . ?
C44 H44A 0.9500 . ?
C45 C46 1.382(4) . ?
C45 C50 1.387(4) . ?
C46 C47 1.391(4) . ?
C46 H46A 0.9500 . ?
C47 C48 1.354(4) . ?
C47 H47A 0.9500 . ?
C48 C49 1.373(4) . ?
C48 H48A 0.9500 . ?
C49 C50 1.378(4) . ?
C49 H49A 0.9500 . ?
C50 H50A 0.9500 . ?
C51 C64 1.407(3) . ?
C51 C52 1.409(4) . ?
C52 C53 1.424(4) . ?
C52 C57 1.446(3) . ?
C53 C54 1.360(4) . ?
C53 H53A 0.9500 . ?
C54 C55 1.408(4) . ?
C54 H54A 0.9500 . ?
C55 C56 1.353(4) . ?
C55 H55A 0.9500 . ?
C56 C57 1.425(4) . ?
C56 H56A 0.9500 . ?
C57 C58 1.391(4) . ?
C58 C59 1.394(4) . ?
C58 H58A 0.9500 . ?
C59 C60 1.427(4) . ?
C59 C64 1.442(3) . ?
C60 C61 1.351(4) . ?
C60 H60A 0.9500 . ?
C61 C62 1.418(4) . ?
C61 H61A 0.9500 . ?
C62 C63 1.363(4) . ?
C62 H62A 0.9500 . ?
C63 C64 1.422(4) . ?
C63 H63A 0.9500 . ?
O1M C1M 1.402(4) . ?
O1M H1ON 1.41(3) . ?
C1M H1M1 0.9800 . ?
C1M H2M1 0.9800 . ?
C1M H3M1 0.9800 . ?
